data_2000706
loop_
_publ_author_name
'Linden, A.'

_publ_section_title
;
 Structure of 3-benzyloxy-5-(benzyloxymethyl)-5<i>H</i>-furan-2-one
;
_journal_issue 8
_journal_name_full 'Acta Crystallographica Section C'
_journal_page_first 1514
_journal_page_last 1516
_journal_paper_doi 10.1107/S0108270192000337
_journal_volume 48
_journal_year 1992
_chemical_formula_sum 'C19 H18 O4'
_chemical_formula_weight 310.35
_symmetry_cell_setting monoclinic
_symmetry_space_group_name_Hall '-P 2ybc'
_symmetry_space_group_name_H-M 'P 1 21/c 1'
_cell_angle_alpha 90
_cell_angle_beta 106.53(2)
_cell_angle_gamma 90
_cell_formula_units_Z 4
_cell_length_a 9.123(3)
_cell_length_b 15.727(3)
_cell_length_c 11.916(3)
_cell_volume 1639.0(8)
_diffrn_radiation_type Mo
_diffrn_radiation_wavelength 0.71069
_exptl_absorpt_coefficient_mu 0.0819
_exptl_crystal_density_diffrn 1.258
_exptl_crystal_F_000 656
_cod_data_source_file hu0403.cif
_cod_data_source_block hu0403a
_cod_original_cell_volume 1639.1(7)
_cod_database_code 2000706

loop_
_atom_site_label
_atom_site_fract_x
_atom_site_fract_y
_atom_site_fract_z
_atom_site_U_iso_or_equiv
C(1) .8131(6) .6938(3) .4115(4) .071(2)
C(2) .8795(5) .7787(3) .4194(4) .067(2)
C(3) .8422(6) .8141(3) .3161(4) .081(2)
C(4) .7532(6) .7524(3) .2268(4) .084(2)
C(5) .6017(6) .7819(3) .1582(4) .095(3)
C(6) 1.0219(6) .8905(3) .5280(4) .075(2)
C(7) 1.1105(7) .9140(3) .6494(4) .065(2)
C(8) 1.0352(6) .9334(3) .7306(4) .079(2)
C(9) 1.1154(7) .9570(3) .8439(5) .090(3)
C(10) 1.2703(8) .9621(3) .8752(5) .086(3)
C(11) 1.3475(7) .9416(4) .7960(5) .097(3)
C(12) 1.2660(7) .9188(3) .6838(5) .087(3)
C(13) .4116(7) .7473(4) -.0130(4) .107(3)
C(14) .3587(6) .6811(3) -.1059(4) .069(2)
C(15) .2418(6) .7005(4) -.2061(5) .081(2)
C(16) .1900(6) .6426(4) -.2935(5) .086(3)
C(17) .2546(7) .5639(4) -.2816(5) .081(3)
C(18) .3684(6) .5426(4) -.1840(4) .080(2)
C(19) .4221(6) .6004(3) -.0966(4) .075(2)
O(1) .8234(4) .6404(2) .4846(3) .097(2)
O(2) .7362(4) .6788(2) .2987(3) .086(2)
O(3) .9651(3) .8060(2) .5262(2) .0720(10)
O(4) .5409(4) .7193(2) .0705(3) .095(2)
H(3) .8696(6) .8734(3) .2994(4) .080(10)
H(4) .8076(6) .7413(3) .1663(4) .21(2)
H(51) .6108(6) .8377(3) .1206(4) .21(2)
H(52) .5335(6) .7884(3) .2102(4) .21(2)
H(61) 1.0896(6) .8944(3) .4753(4) .09(2)
H(62) .9340(6) .9306(3) .5001(4) .10(2)
H(8) .9211(6) .9305(3) .7080(4) .09(2)
H(9) 1.0587(7) .9701(3) .9024(5) .13(2)
H(10) 1.3274(8) .9814(3) .9558(5) .080(10)
H(11) 1.4618(7) .9425(4) .8194(5) .11(2)
H(12) 1.3232(7) .9056(3) .6258(5) .10(2)
H(131) .3288(7) .7584(4) .0249(4) .21(2)
H(132) .4359(7) .8010(4) -.0490(4) .21(2)
H(15) .1943(6) .7583(4) -.2142(5) .10(2)
H(16) .1062(6) .6577(4) -.3652(5) .11(2)
H(17) .2174(7) .5211(4) -.3453(5) .12(2)
H(18) .4138(6) .4842(4) -.1765(4) .10(2)
H(19) .5063(6) .5846(3) -.0255(4) .070(10)

loop_
_geom_bond_atom_site_label_1
_geom_bond_atom_site_label_2
_geom_bond_distance
C(1) C(2) 1.458(7)
C(1) O(1) 1.194(6)
C(1) O(2) 1.348(6)
C(2) C(3) 1.304(7)
C(2) O(3) 1.360(6)
C(3) C(4) 1.496(7)
C(4) C(5) 1.466(8)
C(4) O(2) 1.475(6)
C(5) O(4) 1.429(7)
C(6) C(7) 1.489(7)
C(6) O(3) 1.425(6)
C(7) C(8) 1.370(7)
C(7) C(12) 1.362(8)
C(8) C(9) 1.392(8)
C(9) C(10) 1.357(8)
C(10) C(11) 1.368(8)
C(11) C(12) 1.379(8)
C(13) C(14) 1.495(8)
C(13) O(4) 1.381(7)
C(14) C(15) 1.390(8)
C(14) C(19) 1.386(7)
C(15) C(16) 1.363(8)
C(16) C(17) 1.360(9)
C(17) C(18) 1.362(8)
C(18) C(19) 1.364(8)
